data_7023575
loop_
_publ_author_name
'Abraham, Maria L.'
'Schulze, A. Carina'
'Korthaus, Alexander'
'Oppel, Iris M.'

_publ_section_title
;
 Oxidant-induced intramolecular triazole formation.
;
_journal_issue 45
_journal_name_full 'Dalton transactions (Cambridge, England : 2003)'
_journal_page_first 16066
_journal_page_last 16072
_journal_paper_doi 10.1039/c3dt51490k
_journal_volume 42
_journal_year 2013
_chemical_formula_moiety 'C28 H30 Br3 N6 O3 P Pd'
_chemical_formula_sum 'C28 H30 Br3 N6 O3 P Pd'
_chemical_formula_weight 875.65
_chemical_name_common '[(PdPEt3)H3Br3L]'
_chemical_name_systematic
; 
(tris(5-Bromo-2-hydroxybenzylidene)triaminoguanidino)-
triethylphosphine-palladium(ii) 
;
_space_group_IT_number 2
_symmetry_cell_setting triclinic
_symmetry_space_group_name_Hall '-P 1'
_symmetry_space_group_name_H-M 'P -1'
_atom_sites_solution_hydrogens geom
_atom_sites_solution_primary direct
_atom_sites_solution_secondary difmap
_audit_creation_method SHELXL-97
_cell_angle_alpha 101.61(3)
_cell_angle_beta 94.92(3)
_cell_angle_gamma 91.08(3)
_cell_formula_units_Z 2
_cell_length_a 9.6061(19)
_cell_length_b 10.857(2)
_cell_length_c 15.489(3)
_cell_measurement_reflns_used 656
_cell_measurement_temperature 100(2)
_cell_measurement_theta_max 17.72
_cell_measurement_theta_min 2.41
_cell_volume 1575.4(6)
_computing_cell_refinement 'Bruker SAINT'
_computing_data_collection 'Bruker APEX2'
_computing_data_reduction 'Bruker SAINT A'
_computing_molecular_graphics 'Bruker SHELXTL'
_computing_publication_material 'Bruker SHELXTL'
_computing_structure_refinement 'SHELXL-97 (Sheldrick, 2008)'
_computing_structure_solution 'SHELXS-97 (Sheldrick, 2008)'
_diffrn_ambient_temperature 100(2)
_diffrn_measured_fraction_theta_full 0.999
_diffrn_measured_fraction_theta_max 0.999
_diffrn_measurement_device_type 'Bruker APEX-II CCD'
_diffrn_measurement_method '\w scans'
_diffrn_radiation_monochromator multilayer
_diffrn_radiation_source microsource
_diffrn_radiation_type MoK\a
_diffrn_radiation_wavelength 0.71073
_diffrn_reflns_av_R_equivalents 0.1448
_diffrn_reflns_av_sigmaI/netI 0.1641
_diffrn_reflns_limit_h_max 11
_diffrn_reflns_limit_h_min -11
_diffrn_reflns_limit_k_max 12
_diffrn_reflns_limit_k_min -12
_diffrn_reflns_limit_l_max 18
_diffrn_reflns_limit_l_min -18
_diffrn_reflns_number 16679
_diffrn_reflns_theta_full 25.10
_diffrn_reflns_theta_max 25.10
_diffrn_reflns_theta_min 2.11
_exptl_absorpt_coefficient_mu 4.485
_exptl_absorpt_correction_T_max 0.8410
_exptl_absorpt_correction_T_min 0.7442
_exptl_absorpt_correction_type multi-scan
_exptl_absorpt_process_details 'SADABS Medium Absorber'
_exptl_crystal_colour orange
_exptl_crystal_density_diffrn 1.846
_exptl_crystal_density_method 'not measured'
_exptl_crystal_description plate
_exptl_crystal_F_000 860
_exptl_crystal_size_max 0.07
_exptl_crystal_size_mid 0.06
_exptl_crystal_size_min 0.04
_refine_diff_density_max 1.816
_refine_diff_density_min -1.678
_refine_diff_density_rms 0.193
_refine_ls_extinction_method none
_refine_ls_goodness_of_fit_ref 0.952
_refine_ls_hydrogen_treatment constr
_refine_ls_matrix_type full
_refine_ls_number_parameters 394
_refine_ls_number_reflns 5625
_refine_ls_number_restraints 1
_refine_ls_restrained_S_all 0.952
_refine_ls_R_factor_all 0.1348
_refine_ls_R_factor_gt 0.0716
_refine_ls_shift/su_max 0.006
_refine_ls_shift/su_mean 0.000
_refine_ls_structure_factor_coef Fsqd
_refine_ls_weighting_details 'calc w=1/[\s^2^(Fo^2^)+(0.0510P)^2^+0.0000P] where P=(Fo^2^+2Fc^2^)/3'
_refine_ls_weighting_scheme calc
_refine_ls_wR_factor_gt 0.1471
_refine_ls_wR_factor_ref 0.1703
_reflns_number_gt 3252
_reflns_number_total 5625
_reflns_threshold_expression >2sigma(I)
_cod_data_source_file c3dt51490k.txt
_cod_data_source_block 8-[(pdpet3)h3br3l]
_cod_depositor_comments
;
The following automatic conversions were performed:

'_symmetry_cell_setting' value 'Triclinic' changed to 'triclinic'
according to /home/saulius/struct/CIF-dictionaries/cif_core.dic
dictionary named 'cif_core.dic' version 2.4.2 from 2011-04-26.

Automatic conversion script
Id: cif_fix_values 1891 2012-01-12 08:04:46Z andrius 
;
_cod_original_cell_volume 1575.4(5)
_cod_original_sg_symbol_H-M P-1
_cod_database_code 7023575

loop_
_symmetry_equiv_pos_as_xyz
'x, y, z'
'-x, -y, -z'

loop_
_atom_site_label
_atom_site_type_symbol
_atom_site_fract_x
_atom_site_fract_y
_atom_site_fract_z
_atom_site_U_iso_or_equiv
_atom_site_adp_type
_atom_site_occupancy
_atom_site_symmetry_multiplicity
_atom_site_calc_flag
_atom_site_refinement_flags
_atom_site_disorder_assembly
_atom_site_disorder_group
Pd1 Pd 0.55152(8) 0.04145(7) 0.32343(5) 0.0227(2) Uani 1 1 d . A .
Br1 Br -0.03517(12) -0.26148(11) 0.49646(8) 0.0364(3) Uani 1 1 d . A .
Br2 Br 0.79647(16) 0.92051(13) 0.87374(9) 0.0580(4) Uani 1 1 d . . .
Br3 Br 0.87152(16) 0.26858(12) -0.08529(8) 0.0504(4) Uani 1 1 d . . .
P1 P 0.6881(3) -0.0829(3) 0.22767(19) 0.0265(7) Uani 1 1 d . . .
C50 C 0.7172(11) -0.2195(10) 0.2765(8) 0.034(3) Uani 1 1 d . A .
H50B H 0.7714 -0.1918 0.3347 0.041 Uiso 1 1 calc R . .
H50A H 0.6253 -0.2535 0.2872 0.041 Uiso 1 1 calc R . .
C51 C 0.7942(13) -0.3266(11) 0.2219(9) 0.050(4) Uani 1 1 d . . .
H51C H 0.7428 -0.3543 0.1635 0.075 Uiso 1 1 calc R A .
H51A H 0.8004 -0.3972 0.2525 0.075 Uiso 1 1 calc R . .
H51B H 0.8885 -0.2965 0.2148 0.075 Uiso 1 1 calc R . .
C60 C 0.8606(11) -0.0335(9) 0.2076(7) 0.029(3) Uani 1 1 d . A .
H60B H 0.9034 -0.1045 0.1696 0.035 Uiso 1 1 calc R . .
H60A H 0.8524 0.0360 0.1749 0.035 Uiso 1 1 calc R . .
C61 C 0.9558(10) 0.0102(10) 0.2915(8) 0.036(3) Uani 1 1 d . . .
H61C H 0.9102 0.0750 0.3318 0.054 Uiso 1 1 calc R A .
H61A H 1.0437 0.0451 0.2771 0.054 Uiso 1 1 calc R . .
H61B H 0.9752 -0.0613 0.3199 0.054 Uiso 1 1 calc R . .
C70 C 0.585(3) -0.151(2) 0.1185(14) 0.019(6) Uani 0.51(2) 1 d PD A 1
H70B H 0.6410 -0.2141 0.0823 0.023 Uiso 0.51(2) 1 calc PR A 1
H70A H 0.4980 -0.1936 0.1290 0.023 Uiso 0.51(2) 1 calc PR A 1
C71 C 0.549(3) -0.0417(19) 0.0684(12) 0.041(8) Uani 0.51(2) 1 d PD A 1
H71C H 0.5006 0.0234 0.1064 0.062 Uiso 0.51(2) 1 calc PR A 1
H71A H 0.4894 -0.0751 0.0139 0.062 Uiso 0.51(2) 1 calc PR A 1
H71B H 0.6361 -0.0052 0.0534 0.062 Uiso 0.51(2) 1 calc PR A 1
C70' C 0.627(3) -0.121(4) 0.115(2) 0.046(12) Uiso 0.49(2) 1 d PD A 2
H70C H 0.6107 -0.0433 0.0919 0.055 Uiso 0.49(2) 1 calc PR A 2
H70D H 0.6977 -0.1693 0.0805 0.055 Uiso 0.49(2) 1 calc PR A 2
C71' C 0.486(3) -0.203(3) 0.1024(19) 0.063(10) Uiso 0.49(2) 1 d PD A 2
H71F H 0.4988 -0.2727 0.1331 0.094 Uiso 0.49(2) 1 calc PR A 2
H71D H 0.4606 -0.2355 0.0393 0.094 Uiso 0.49(2) 1 calc PR A 2
H71E H 0.4118 -0.1499 0.1274 0.094 Uiso 0.49(2) 1 calc PR A 2
C1 C 0.6046(10) 0.2796(10) 0.4348(6) 0.023(2) Uani 1 1 d . A .
N11 N 0.5039(8) 0.2394(8) 0.4739(5) 0.023(2) Uani 1 1 d . A .
N12 N 0.4532(9) 0.1220(7) 0.4269(6) 0.025(2) Uani 1 1 d . . .
C11 C 0.3543(10) 0.0665(9) 0.4581(7) 0.025(2) Uani 1 1 d . A .
H11 H 0.3230 0.1106 0.5119 0.030 Uiso 1 1 calc R . .
C12 C 0.2862(11) -0.0536(10) 0.4213(7) 0.029(3) Uani 1 1 d . . .
C13 C 0.3282(11) -0.1351(10) 0.3436(7) 0.025(2) Uani 1 1 d . A .
C14 C 0.2503(10) -0.2494(10) 0.3132(7) 0.026(2) Uani 1 1 d . . .
H14 H 0.2714 -0.3030 0.2599 0.032 Uiso 1 1 calc R A .
C15 C 0.1458(11) -0.2852(9) 0.3579(7) 0.026(2) Uani 1 1 d . A .
H15 H 0.0974 -0.3641 0.3367 0.031 Uiso 1 1 calc R . .
C16 C 0.1094(11) -0.2061(10) 0.4353(7) 0.029(3) Uani 1 1 d . . .
C17 C 0.1772(11) -0.0940(10) 0.4644(7) 0.028(3) Uani 1 1 d . A .
H16 H 0.1500 -0.0403 0.5161 0.034 Uiso 1 1 calc R . .
O1 O 0.4311(7) -0.1142(7) 0.2985(5) 0.0310(18) Uani 1 1 d . . .
N21 N 0.6634(8) 0.3952(7) 0.4706(5) 0.023(2) Uani 1 1 d . . .
H21N H 0.7226 0.4318 0.4425 0.028 Uiso 1 1 calc R . .
N22 N 0.6272(9) 0.4523(7) 0.5518(6) 0.024(2) Uani 1 1 d . . .
C21 C 0.6858(10) 0.5585(9) 0.5909(6) 0.021(2) Uani 1 1 d . . .
H21 H 0.7499 0.6004 0.5623 0.026 Uiso 1 1 calc R . .
C22 C 0.6522(10) 0.6130(9) 0.6795(6) 0.020(2) Uani 1 1 d . . .
C23 C 0.5576(10) 0.5541(9) 0.7241(7) 0.024(2) Uani 1 1 d . . .
C24 C 0.5381(11) 0.6006(10) 0.8123(7) 0.032(3) Uani 1 1 d . . .
H24 H 0.4784 0.5564 0.8424 0.038 Uiso 1 1 calc R . .
C25 C 0.6067(11) 0.7122(10) 0.8561(7) 0.032(3) Uani 1 1 d . . .
H25 H 0.5917 0.7463 0.9159 0.038 Uiso 1 1 calc R . .
C26 C 0.6976(12) 0.7738(10) 0.8122(7) 0.034(3) Uani 1 1 d . . .
C27 C 0.7174(10) 0.7242(9) 0.7243(7) 0.029(3) Uani 1 1 d . . .
H27 H 0.7775 0.7683 0.6944 0.034 Uiso 1 1 calc R . .
O2 O 0.4818(8) 0.4459(7) 0.6846(5) 0.0337(19) Uani 1 1 d . . .
H2 H 0.5034 0.4221 0.6326 0.050 Uiso 1 1 calc R . .
N31 N 0.6479(9) 0.2124(7) 0.3569(5) 0.024(2) Uani 1 1 d . . .
N32 N 0.7433(8) 0.2755(8) 0.3197(6) 0.024(2) Uani 1 1 d . A .
C31 C 0.7394(10) 0.2445(9) 0.2355(7) 0.023(2) Uani 1 1 d . . .
H31 H 0.6702 0.1837 0.2052 0.028 Uiso 1 1 calc R A .
C32 C 0.8346(11) 0.2970(9) 0.1838(7) 0.024(2) Uani 1 1 d . A .
C33 C 0.9491(11) 0.3753(10) 0.2206(7) 0.028(3) Uani 1 1 d . . .
C34 C 1.0382(13) 0.4211(10) 0.1698(8) 0.037(3) Uani 1 1 d . A .
H34 H 1.1160 0.4744 0.1969 0.044 Uiso 1 1 calc R . .
C35 C 1.0148(12) 0.3894(10) 0.0777(8) 0.036(3) Uani 1 1 d . . .
H35 H 1.0770 0.4209 0.0421 0.043 Uiso 1 1 calc R A .
C36 C 0.9015(13) 0.3125(10) 0.0384(7) 0.034(3) Uani 1 1 d . A .
C37 C 0.8137(11) 0.2661(10) 0.0909(8) 0.032(3) Uani 1 1 d . . .
H37 H 0.7368 0.2116 0.0636 0.039 Uiso 1 1 calc R A .
O3 O 0.9774(7) 0.4106(7) 0.3103(5) 0.0311(18) Uani 1 1 d . A .
H3 H 0.9053 0.3988 0.3351 0.047 Uiso 1 1 calc R . .

loop_
_atom_site_aniso_label
_atom_site_aniso_U_11
_atom_site_aniso_U_22
_atom_site_aniso_U_33
_atom_site_aniso_U_23
_atom_site_aniso_U_13
_atom_site_aniso_U_12
Pd1 0.0208(5) 0.0197(5) 0.0285(5) 0.0046(3) 0.0069(4) 0.0037(3)
Br1 0.0290(7) 0.0366(7) 0.0466(8) 0.0120(6) 0.0138(6) -0.0017(5)
Br2 0.0651(10) 0.0419(8) 0.0581(9) -0.0164(7) 0.0221(8) -0.0155(7)
Br3 0.0850(11) 0.0328(7) 0.0375(8) 0.0070(6) 0.0281(7) 0.0073(7)
P1 0.0277(16) 0.0224(16) 0.0302(17) 0.0045(12) 0.0091(13) 0.0060(12)
C50 0.025(6) 0.026(6) 0.064(8) 0.029(6) 0.027(6) 0.009(5)
C51 0.045(8) 0.027(7) 0.083(10) 0.015(7) 0.026(7) 0.017(6)
C60 0.030(6) 0.011(5) 0.052(8) 0.015(5) 0.009(6) 0.004(5)
C61 0.012(6) 0.036(7) 0.060(8) 0.016(6) -0.005(5) -0.001(5)
C70 0.020(14) 0.012(12) 0.023(13) -0.001(9) -0.002(10) -0.013(11)
C71 0.069(18) 0.042(15) 0.008(11) -0.002(10) -0.016(11) 0.037(13)
C1 0.016(6) 0.033(7) 0.022(6) 0.009(5) -0.001(5) -0.002(5)
N11 0.020(5) 0.023(5) 0.024(5) 0.003(4) 0.002(4) 0.002(4)
N12 0.024(5) 0.015(5) 0.036(5) 0.007(4) -0.002(4) -0.006(4)
C11 0.016(6) 0.023(6) 0.034(6) 0.005(5) 0.000(5) 0.007(5)
C12 0.025(6) 0.027(6) 0.036(7) 0.011(5) 0.000(5) 0.004(5)
C13 0.018(6) 0.024(6) 0.032(6) 0.008(5) -0.006(5) 0.007(5)
C14 0.024(6) 0.024(6) 0.031(6) 0.005(5) 0.000(5) 0.007(5)
C15 0.023(6) 0.018(6) 0.039(7) 0.012(5) 0.003(5) 0.002(5)
C16 0.023(6) 0.022(6) 0.042(7) 0.009(5) 0.006(5) 0.005(5)
C17 0.028(6) 0.029(7) 0.031(6) 0.009(5) 0.009(5) 0.008(5)
O1 0.027(4) 0.032(4) 0.037(5) 0.005(3) 0.018(4) 0.005(3)
N21 0.023(5) 0.020(5) 0.026(5) -0.001(4) 0.008(4) 0.001(4)
N22 0.023(5) 0.015(5) 0.035(5) 0.004(4) 0.006(4) 0.007(4)
C21 0.015(5) 0.025(6) 0.027(6) 0.010(5) 0.005(5) 0.012(4)
C22 0.018(6) 0.020(6) 0.026(6) 0.009(4) 0.005(5) 0.003(4)
C23 0.019(6) 0.017(6) 0.036(7) 0.003(5) 0.004(5) 0.005(4)
C24 0.033(7) 0.030(7) 0.038(7) 0.013(5) 0.013(5) 0.008(5)
C25 0.035(7) 0.033(7) 0.028(6) 0.002(5) 0.015(5) 0.009(5)
C26 0.040(7) 0.024(6) 0.034(7) -0.004(5) 0.008(6) 0.011(5)
C27 0.019(6) 0.021(6) 0.048(7) 0.012(5) 0.009(5) -0.005(5)
O2 0.035(5) 0.031(5) 0.035(5) 0.003(4) 0.011(4) 0.002(4)
N31 0.032(5) 0.015(5) 0.028(5) 0.008(4) 0.010(4) 0.003(4)
N32 0.022(5) 0.021(5) 0.030(5) 0.005(4) 0.011(4) 0.012(4)
C31 0.014(5) 0.024(6) 0.036(7) 0.012(5) 0.003(5) 0.010(4)
C32 0.023(6) 0.017(6) 0.030(6) 0.001(5) 0.012(5) 0.010(5)
C33 0.035(7) 0.020(6) 0.028(6) 0.005(5) 0.001(5) 0.011(5)
C34 0.045(8) 0.016(6) 0.047(8) 0.001(5) 0.012(6) 0.006(5)
C35 0.045(8) 0.021(6) 0.048(8) 0.016(5) 0.024(6) 0.012(6)
C36 0.049(8) 0.018(6) 0.038(7) 0.008(5) 0.022(6) 0.012(6)
C37 0.028(6) 0.017(6) 0.054(8) 0.008(5) 0.012(6) 0.004(5)
O3 0.026(4) 0.027(4) 0.042(5) 0.005(4) 0.013(4) 0.007(3)

loop_
_atom_type_symbol
_atom_type_description
_atom_type_scat_dispersion_real
_atom_type_scat_dispersion_imag
_atom_type_scat_source
C C 0.0033 0.0016 'International Tables Vol C Tables 4.2.6.8 and 6.1.1.4'
H H 0.0000 0.0000 'International Tables Vol C Tables 4.2.6.8 and 6.1.1.4'
N N 0.0061 0.0033 'International Tables Vol C Tables 4.2.6.8 and 6.1.1.4'
O O 0.0106 0.0060 'International Tables Vol C Tables 4.2.6.8 and 6.1.1.4'
P P 0.1023 0.0942 'International Tables Vol C Tables 4.2.6.8 and 6.1.1.4'
Br Br -0.2901 2.4595 'International Tables Vol C Tables 4.2.6.8 and 6.1.1.4'
Pd Pd -0.9988 1.0072 'International Tables Vol C Tables 4.2.6.8 and 6.1.1.4'

loop_
_geom_angle_atom_site_label_1
_geom_angle_atom_site_label_2
_geom_angle_atom_site_label_3
_geom_angle
O1 Pd1 N12 94.0(3)
O1 Pd1 N31 171.1(3)
N12 Pd1 N31 78.1(3)
O1 Pd1 P1 82.0(2)
N12 Pd1 P1 165.5(2)
N31 Pd1 P1 106.6(2)
C70' P1 C60 94.3(10)
C70' P1 C50 113.3(13)
C60 P1 C50 104.2(5)
C70' P1 C70 16.0(12)
C60 P1 C70 109.3(9)
C50 P1 C70 102.9(8)
C70' P1 Pd1 117.9(12)
C60 P1 Pd1 122.9(4)
C50 P1 Pd1 103.9(4)
C70 P1 Pd1 111.4(8)
C51 C50 P1 115.9(8)
C51 C50 H50B 108.3
P1 C50 H50B 108.3
C51 C50 H50A 108.3
P1 C50 H50A 108.3
H50B C50 H50A 107.4
C50 C51 H51C 109.5
C50 C51 H51A 109.5
H51C C51 H51A 109.5
C50 C51 H51B 109.5
H51C C51 H51B 109.5
H51A C51 H51B 109.5
C61 C60 P1 113.1(8)
C61 C60 H60B 109.0
P1 C60 H60B 109.0
C61 C60 H60A 109.0
P1 C60 H60A 109.0
H60B C60 H60A 107.8
C60 C61 H61C 109.5
C60 C61 H61A 109.5
H61C C61 H61A 109.5
C60 C61 H61B 109.5
H61C C61 H61B 109.5
H61A C61 H61B 109.5
C71 C70 P1 108.9(14)
C71 C70 H70B 109.9
P1 C70 H70B 109.9
C71 C70 H70A 109.9
P1 C70 H70A 109.9
H70B C70 H70A 108.3
C71' C70' P1 110(2)
C71' C70' H70C 109.7
P1 C70' H70C 109.7
C71' C70' H70D 109.7
P1 C70' H70D 109.7
H70C C70' H70D 108.2
C70' C71' H71F 109.5
C70' C71' H71D 109.5
H71F C71' H71D 109.5
C70' C71' H71E 109.5
H71F C71' H71E 109.5
H71D C71' H71E 109.5
N11 C1 N21 117.7(9)
N11 C1 N31 122.6(9)
N21 C1 N31 119.7(9)
C1 N11 N12 110.0(8)
C11 N12 N11 118.2(9)
C11 N12 Pd1 123.7(7)
N11 N12 Pd1 117.7(6)
N12 C11 C12 128.0(10)
N12 C11 H11 116.0
C12 C11 H11 116.0
C17 C12 C11 118.5(10)
C17 C12 C13 118.9(10)
C11 C12 C13 122.5(10)
O1 C13 C14 116.8(9)
O1 C13 C12 126.5(10)
C14 C13 C12 116.8(10)
C15 C14 C13 122.1(10)
C15 C14 H14 119.0
C13 C14 H14 119.0
C14 C15 C16 120.2(10)
C14 C15 H15 119.9
C16 C15 H15 119.9
C17 C16 C15 119.6(10)
C17 C16 Br1 121.8(8)
C15 C16 Br1 118.6(8)
C16 C17 C12 122.3(10)
C16 C17 H16 118.8
C12 C17 H16 118.8
C13 O1 Pd1 125.0(6)
C1 N21 N22 117.4(8)
C1 N21 H21N 121.3
N22 N21 H21N 121.3
C21 N22 N21 119.9(8)
N22 C21 C22 118.8(9)
N22 C21 H21 120.6
C22 C21 H21 120.6
C27 C22 C23 117.6(9)
C27 C22 C21 120.0(9)
C23 C22 C21 122.4(9)
O2 C23 C24 115.8(9)
O2 C23 C22 122.7(9)
C24 C23 C22 121.5(10)
C23 C24 C25 119.4(10)
C23 C24 H24 120.3
C25 C24 H24 120.3
C24 C25 C26 119.7(10)
C24 C25 H25 120.1
C26 C25 H25 120.1
C27 C26 C25 119.8(10)
C27 C26 Br2 120.8(9)
C25 C26 Br2 119.4(8)
C22 C27 C26 121.7(10)
C22 C27 H27 119.1
C26 C27 H27 119.1
C23 O2 H2 109.5
N32 N31 C1 114.4(8)
N32 N31 Pd1 134.6(6)
C1 N31 Pd1 111.0(6)
C31 N32 N31 114.8(9)
N32 C31 C32 123.5(10)
N32 C31 H31 118.3
C32 C31 H31 118.3
C33 C32 C37 117.0(10)
C33 C32 C31 123.7(10)
C37 C32 C31 119.3(10)
C34 C33 O3 116.8(10)
C34 C33 C32 122.1(10)
O3 C33 C32 121.1(10)
C33 C34 C35 119.8(11)
C33 C34 H34 120.1
C35 C34 H34 120.1
C36 C35 C34 120.0(11)
C36 C35 H35 120.0
C34 C35 H35 120.0
C37 C36 C35 119.2(11)
C37 C36 Br3 120.8(9)
C35 C36 Br3 119.9(8)
C36 C37 C32 121.8(11)
C36 C37 H37 119.1
C32 C37 H37 119.1
C33 O3 H3 109.5

loop_
_geom_bond_atom_site_label_1
_geom_bond_atom_site_label_2
_geom_bond_distance
Pd1 O1 1.982(7)
Pd1 N12 1.988(9)
Pd1 N31 2.009(8)
Pd1 P1 2.311(3)
Br1 C16 1.900(11)
Br2 C26 1.878(11)
Br3 C36 1.874(11)
P1 C70' 1.76(3)
P1 C60 1.803(10)
P1 C50 1.811(10)
P1 C70 1.89(2)
C50 C51 1.535(14)
C50 H50B 0.9900
C50 H50A 0.9900
C51 H51C 0.9800
C51 H51A 0.9800
C51 H51B 0.9800
C60 C61 1.510(14)
C60 H60B 0.9900
C60 H60A 0.9900
C61 H61C 0.9800
C61 H61A 0.9800
C61 H61B 0.9800
C70 C71 1.57(2)
C70 H70B 0.9900
C70 H70A 0.9900
C71 H71C 0.9800
C71 H71A 0.9800
C71 H71B 0.9800
C70' C71' 1.58(2)
C70' H70C 0.9900
C70' H70D 0.9900
C71' H71F 0.9800
C71' H71D 0.9800
C71' H71E 0.9800
C1 N11 1.298(12)
C1 N21 1.357(12)
C1 N31 1.380(12)
N11 N12 1.391(11)
N12 C11 1.292(12)
C11 C12 1.435(14)
C11 H11 0.9500
C12 C17 1.398(14)
C12 C13 1.437(14)
C13 O1 1.300(12)
C13 C14 1.411(14)
C14 C15 1.360(14)
C14 H14 0.9500
C15 C16 1.403(14)
C15 H15 0.9500
C16 C17 1.344(14)
C17 H16 0.9500
N21 N22 1.362(11)
N21 H21N 0.8800
N22 C21 1.284(12)
C21 C22 1.447(13)
C21 H21 0.9500
C22 C27 1.375(13)
C22 C23 1.405(13)
C23 O2 1.373(11)
C23 C24 1.387(14)
C24 C25 1.387(15)
C24 H24 0.9500
C25 C26 1.391(15)
C25 H25 0.9500
C26 C27 1.390(14)
C27 H27 0.9500
O2 H2 0.8400
N31 N32 1.366(11)
N32 C31 1.277(12)
C31 C32 1.447(13)
C31 H31 0.9500
C32 C33 1.384(14)
C32 C37 1.407(14)
C33 C34 1.362(15)
C33 O3 1.367(12)
C34 C35 1.395(15)
C34 H34 0.9500
C35 C36 1.379(15)
C35 H35 0.9500
C36 C37 1.376(14)
C37 H37 0.9500
O3 H3 0.8400

loop_
_geom_torsion_atom_site_label_1
_geom_torsion_atom_site_label_2
_geom_torsion_atom_site_label_3
_geom_torsion_atom_site_label_4
_geom_torsion
O1 Pd1 P1 C70' 71.2(12)
N12 Pd1 P1 C70' 146.0(15)
N31 Pd1 P1 C70' -106.7(12)
O1 Pd1 P1 C60 -172.5(5)
N12 Pd1 P1 C60 -97.6(10)
N31 Pd1 P1 C60 9.6(5)
O1 Pd1 P1 C50 -55.1(5)
N12 Pd1 P1 C50 19.8(11)
N31 Pd1 P1 C50 127.0(5)
O1 Pd1 P1 C70 55.0(7)
N12 Pd1 P1 C70 129.9(12)
N31 Pd1 P1 C70 -122.9(8)
C70' P1 C50 C51 45.1(14)
C60 P1 C50 C51 -56.1(10)
C70 P1 C50 C51 58.0(12)
Pd1 P1 C50 C51 174.2(8)
C70' P1 C60 C61 -180.0(15)
C50 P1 C60 C61 -64.6(9)
C70 P1 C60 C61 -174.1(9)
Pd1 P1 C60 C61 52.6(8)
C70' P1 C70 C71 -49(6)
C60 P1 C70 C71 -70.7(18)
C50 P1 C70 C71 179.1(15)
Pd1 P1 C70 C71 68.3(17)
C60 P1 C70' C71' 166(2)
C50 P1 C70' C71' 58(3)
C70 P1 C70' C71' 6(5)
Pd1 P1 C70' C71' -63(3)
N21 C1 N11 N12 178.1(8)
N31 C1 N11 N12 1.4(13)
C1 N11 N12 C11 178.3(9)
C1 N11 N12 Pd1 5.0(10)
O1 Pd1 N12 C11 4.5(9)
N31 Pd1 N12 C11 -179.6(9)
P1 Pd1 N12 C11 -68.9(14)
O1 Pd1 N12 N11 177.4(7)
N31 Pd1 N12 N11 -6.7(7)
P1 Pd1 N12 N11 104.0(10)
N11 N12 C11 C12 179.9(9)
Pd1 N12 C11 C12 -7.3(15)
N12 C11 C12 C17 -177.5(10)
N12 C11 C12 C13 4.2(17)
C17 C12 C13 O1 -176.7(9)
C11 C12 C13 O1 1.6(17)
C17 C12 C13 C14 3.2(15)
C11 C12 C13 C14 -178.6(10)
O1 C13 C14 C15 175.9(9)
C12 C13 C14 C15 -4.0(15)
C13 C14 C15 C16 2.1(16)
C14 C15 C16 C17 0.8(16)
C14 C15 C16 Br1 -179.0(8)
C15 C16 C17 C12 -1.5(16)
Br1 C16 C17 C12 178.3(8)
C11 C12 C17 C16 -178.8(10)
C13 C12 C17 C16 -0.5(16)
C14 C13 O1 Pd1 177.2(7)
C12 C13 O1 Pd1 -3.0(15)
N12 Pd1 O1 C13 0.3(8)
N31 Pd1 O1 C13 -27(3)
P1 Pd1 O1 C13 166.2(8)
N11 C1 N21 N22 9.6(13)
N31 C1 N21 N22 -173.6(9)
C1 N21 N22 C21 176.0(9)
N21 N22 C21 C22 -176.0(8)
N22 C21 C22 C27 177.5(9)
N22 C21 C22 C23 -0.2(15)
C27 C22 C23 O2 177.0(9)
C21 C22 C23 O2 -5.2(15)
C27 C22 C23 C24 -4.9(15)
C21 C22 C23 C24 172.9(10)
O2 C23 C24 C25 -177.6(9)
C22 C23 C24 C25 4.2(16)
C23 C24 C25 C26 -2.2(17)
C24 C25 C26 C27 1.0(17)
C24 C25 C26 Br2 -177.1(8)
C23 C22 C27 C26 3.7(16)
C21 C22 C27 C26 -174.1(10)
C25 C26 C27 C22 -1.9(17)
Br2 C26 C27 C22 176.2(8)
N11 C1 N31 N32 172.6(9)
N21 C1 N31 N32 -4.0(13)
N11 C1 N31 Pd1 -6.7(12)
N21 C1 N31 Pd1 176.6(7)
O1 Pd1 N31 N32 -144.6(18)
N12 Pd1 N31 N32 -172.4(10)
P1 Pd1 N31 N32 21.8(10)
O1 Pd1 N31 C1 34(2)
N12 Pd1 N31 C1 6.7(7)
P1 Pd1 N31 C1 -159.1(6)
C1 N31 N32 C31 -150.6(9)
Pd1 N31 N32 C31 28.4(13)
N31 N32 C31 C32 -177.8(9)
N32 C31 C32 C33 7.5(15)
N32 C31 C32 C37 -173.9(9)
C37 C32 C33 C34 0.1(15)
C31 C32 C33 C34 178.7(10)
C37 C32 C33 O3 179.8(9)
C31 C32 C33 O3 -1.6(15)
O3 C33 C34 C35 -179.6(9)
C32 C33 C34 C35 0.2(16)
C33 C34 C35 C36 0.3(16)
C34 C35 C36 C37 -1.0(16)
C34 C35 C36 Br3 -179.3(8)
C35 C36 C37 C32 1.3(16)
Br3 C36 C37 C32 179.6(8)
C33 C32 C37 C36 -0.9(15)
C31 C32 C37 C36 -179.5(10)
